data_7706647
loop_
_publ_author_name
'Bakardjiev, Mario'
'Holub, Josef'
'R\%u\<zi\<ckov\'a, Zde\<nka'
'R\%u\<zi\<cka, Ale\<s'
'Fanfrl\'ik, Jind\<rich'
'\<St\'ibr, Bohumil'
'McKee, Michael L.'
'Hnyk, Drahom\'ir'

_publ_section_title
;
 Transformation of various multicenter bondings within bicapped-square
 antiprismatic motifs: <i>Z</i>-rearrangement.
;
_journal_issue 35
_journal_name_full 'Dalton transactions (Cambridge, England : 2003)'
_journal_page_first 12098
_journal_page_last 12106
_journal_paper_doi 10.1039/d0dt04225k
_journal_volume 50
_journal_year 2021
_chemical_formula_sum 'C3 H11 B8 Cl'
_chemical_formula_weight 169.05
_space_group_crystal_system orthorhombic
_space_group_IT_number 62
_space_group_name_Hall '-P 2ac 2n'
_space_group_name_H-M_alt 'P n m a'
_atom_sites_solution_hydrogens mixed
_atom_sites_solution_primary dual
_atom_sites_solution_secondary difmap
_audit_creation_method SHELXL-2017/1
_audit_update_record
;
2020-08-17 deposited with the CCDC.	2021-02-17 downloaded from the CCDC.
;
_cell_angle_alpha 90
_cell_angle_beta 90
_cell_angle_gamma 90
_cell_formula_units_Z 4
_cell_length_a 13.0420(12)
_cell_length_b 9.8661(10)
_cell_length_c 7.3139(7)
_cell_measurement_reflns_used 2901
_cell_measurement_temperature 150(2)
_cell_measurement_theta_max 26.02
_cell_measurement_theta_min 3.19
_cell_volume 941.11(16)
_computing_cell_refinement 'APEX3 v2016.9-0 (Bruker AXS)'
_computing_data_collection 'Bruker Instrument Service vV6.2.3'
_computing_data_reduction 'SAINT V8.37A (Bruker AXS Inc., 2015)'
_computing_molecular_graphics 'SHELXL-2017/1 (Sheldrick, 2017)'
_computing_publication_material 'Bruker SHELXTL'
_computing_structure_refinement 'SHELXL-2017/1 (Sheldrick, 2017)'
_computing_structure_solution 'XT, VERSION 2014/5'
_diffrn_ambient_temperature 150(2)
_diffrn_detector_area_resol_mean 10.4167
_diffrn_measured_fraction_theta_full 0.987
_diffrn_measured_fraction_theta_max 0.988
_diffrn_measurement_device_type 'Bruker D8 - Venture'
_diffrn_measurement_method '\f and \w scans to fill the Ewald sphere'
_diffrn_radiation_type MoK\a
_diffrn_radiation_wavelength 0.71073
_diffrn_reflns_av_R_equivalents 0.0438
_diffrn_reflns_av_unetI/netI 0.0234
_diffrn_reflns_Laue_measured_fraction_full 0.987
_diffrn_reflns_Laue_measured_fraction_max 0.988
_diffrn_reflns_limit_h_max 16
_diffrn_reflns_limit_h_min -16
_diffrn_reflns_limit_k_max 12
_diffrn_reflns_limit_k_min -12
_diffrn_reflns_limit_l_max 8
_diffrn_reflns_limit_l_min -9
_diffrn_reflns_number 7267
_diffrn_reflns_point_group_measured_fraction_full 0.987
_diffrn_reflns_point_group_measured_fraction_max 0.988
_diffrn_reflns_theta_full 25.242
_diffrn_reflns_theta_max 25.999
_diffrn_reflns_theta_min 3.804
_diffrn_source 'sealed X-ray tube'
_exptl_absorpt_coefficient_mu 0.328
_exptl_absorpt_correction_T_max 0.9420
_exptl_absorpt_correction_T_min 0.8090
_exptl_absorpt_correction_type multi-scan
_exptl_absorpt_process_details
;
SADABS-2016/2 - Bruker AXS area detector
scaling and absorption correction
;
_exptl_crystal_colour colorless
_exptl_crystal_density_diffrn 1.193
_exptl_crystal_description stick
_exptl_crystal_F_000 344
_exptl_crystal_size_max 0.419
_exptl_crystal_size_mid 0.184
_exptl_crystal_size_min 0.160
_refine_diff_density_max 0.275
_refine_diff_density_min -0.298
_refine_diff_density_rms 0.044
_refine_ls_extinction_method none
_refine_ls_goodness_of_fit_ref 1.099
_refine_ls_hydrogen_treatment mixed
_refine_ls_matrix_type full
_refine_ls_number_parameters 91
_refine_ls_number_reflns 967
_refine_ls_number_restraints 17
_refine_ls_restrained_S_all 1.163
_refine_ls_R_factor_all 0.0498
_refine_ls_R_factor_gt 0.0396
_refine_ls_shift/su_max 0.000
_refine_ls_shift/su_mean 0.000
_refine_ls_structure_factor_coef Fsqd
_refine_ls_weighting_details 'w=1/[\s^2^(Fo^2^)+(0.0470P)^2^+0.4635P] where P=(Fo^2^+2Fc^2^)/3'
_refine_ls_weighting_scheme calc
_refine_ls_wR_factor_gt 0.0968
_refine_ls_wR_factor_ref 0.1015
_reflns_Friedel_coverage 0.000
_reflns_number_gt 815
_reflns_number_total 967
_reflns_threshold_expression 'I > 2\s(I)'
_cod_data_source_file d0dt04225k3.cif
_cod_data_source_block jhl190401Cl1_6
_cod_depositor_comments 'Adding full bibliography for 7706647--7706648.cif.'
_cod_database_code 7706647
_shelx_shelxl_version_number 2017/1
_shelx_space_group_comment
;
The symmetry employed for this shelxl refinement is uniquely defined
by the following loop, which should always be used as a source of
symmetry information in preference to the above space-group names.
They are only intended as comments.
;
_shelx_estimated_absorpt_t_min 0.875
_shelx_estimated_absorpt_t_max 0.949
_exptl_absorpt_special_details
;
The ratio of minimum to maximum
apparent transmission was 0.856
;

loop_
_space_group_symop_operation_xyz
'x, y, z'
'-x+1/2, -y, z+1/2'
'-x, y+1/2, -z'
'x+1/2, -y+1/2, -z+1/2'
'-x, -y, -z'
'x-1/2, y, -z-1/2'
'x, -y-1/2, z'
'-x-1/2, y-1/2, z-1/2'

loop_
_atom_site_label
_atom_site_type_symbol
_atom_site_fract_x
_atom_site_fract_y
_atom_site_fract_z
_atom_site_U_iso_or_equiv
_atom_site_adp_type
_atom_site_occupancy
_atom_site_site_symmetry_order
_atom_site_calc_flag
_atom_site_refinement_flags_posn
_atom_site_refinement_flags_adp
_atom_site_refinement_flags_occupancy
_atom_site_disorder_assembly
_atom_site_disorder_group
Cl1 Cl 0.17709(5) 0.250000 0.28975(9) 0.0392(3) Uani 1 2 d S T P . .
C1 C 0.3061(2) 0.250000 0.8243(4) 0.0642(11) Uani 1 2 d DS T P . .
C2 C 0.3933(9) 0.3287(4) 0.7366(16) 0.0473(12) Uani 0.5 1 d D U P A 1
C3 C 0.4452(5) 0.4147(6) 0.8811(9) 0.0459(12) Uani 0.5 1 d D . P A 1
H3A H 0.486280 0.356445 0.961240 0.069 Uiso 0.5 1 calc R U P A 1
H3B H 0.393127 0.461876 0.953647 0.069 Uiso 0.5 1 calc R U P A 1
H3C H 0.489945 0.481362 0.821816 0.069 Uiso 0.5 1 calc R U P A 1
B5 B 0.3932(12) 0.3434(5) 0.763(2) 0.0473(12) Uani 0.5 1 d D . P A 2
H5 H 0.425(6) 0.401(9) 0.867(12) 0.071 Uiso 0.5 1 d . U P B 2
H1A H 0.291(3) 0.250000 0.952(6) 0.082(12) Uiso 1 2 d S . P . .
B3 B 0.26470(18) 0.1581(3) 0.6621(3) 0.0526(7) Uani 1 1 d D . . . .
H3 H 0.204(2) 0.088(3) 0.683(3) 0.074(8) Uiso 1 1 d . . . . .
B7 B 0.28134(19) 0.250000 0.4521(4) 0.0261(6) Uani 1 2 d S TU P A .
B9 B 0.4647(2) 0.250000 0.5835(4) 0.0346(7) Uani 1 2 d S T P A .
H9 H 0.545(2) 0.250000 0.601(4) 0.047(8) Uiso 1 2 d S . P . .
B6 B 0.37317(17) 0.3808(2) 0.5192(3) 0.0393(5) Uani 1 1 d . . . . .
H6 H 0.3797(18) 0.486(3) 0.480(4) 0.066(7) Uiso 1 1 d . . . . .
B10 B 0.4039(2) 0.250000 0.3817(4) 0.0381(7) Uani 1 2 d S T P A .
H10 H 0.433(3) 0.250000 0.242(5) 0.065(11) Uiso 1 2 d S . P . .

loop_
_atom_site_aniso_label
_atom_site_aniso_U_11
_atom_site_aniso_U_22
_atom_site_aniso_U_33
_atom_site_aniso_U_23
_atom_site_aniso_U_13
_atom_site_aniso_U_12
Cl1 0.0269(3) 0.0556(4) 0.0353(4) 0.000 -0.0109(2) 0.000
C1 0.0387(17) 0.131(4) 0.0231(14) 0.000 0.0042(12) 0.000
C2 0.0428(11) 0.0772(18) 0.022(3) -0.0143(16) -0.0106(16) 0.0141(16)
C3 0.053(3) 0.045(2) 0.040(2) -0.0106(19) -0.016(2) 0.004(2)
B5 0.0428(11) 0.0772(18) 0.022(3) -0.0143(16) -0.0106(16) 0.0141(16)
B3 0.0333(12) 0.089(2) 0.0355(12) 0.0210(12) -0.0041(9) -0.0205(12)
B7 0.0205(12) 0.0343(13) 0.0237(12) 0.000 -0.0002(9) 0.000
B9 0.0218(13) 0.0476(17) 0.0345(15) 0.000 -0.0018(11) 0.000
B6 0.0369(11) 0.0377(12) 0.0432(12) 0.0042(9) -0.0130(9) -0.0040(9)
B10 0.0227(13) 0.067(2) 0.0249(14) 0.000 0.0063(11) 0.000

loop_
_atom_type_symbol
_atom_type_description
_atom_type_scat_dispersion_real
_atom_type_scat_dispersion_imag
_atom_type_scat_source
C C 0.0033 0.0016 'International Tables Vol C Tables 4.2.6.8 and 6.1.1.4'
H H 0.0000 0.0000 'International Tables Vol C Tables 4.2.6.8 and 6.1.1.4'
B B 0.0013 0.0007 'International Tables Vol C Tables 4.2.6.8 and 6.1.1.4'
Cl Cl 0.1484 0.1585 'International Tables Vol C Tables 4.2.6.8 and 6.1.1.4'

loop_
_geom_angle_atom_site_label_1
_geom_angle_atom_site_label_2
_geom_angle_atom_site_label_3
_geom_angle
_geom_angle_site_symmetry_1
_geom_angle_site_symmetry_3
_geom_angle_publ_flag
C2 C1 C2 61.5(6) . 7_565 ?
C2 C1 B5 68.1(3) . 7_565 ?
C2 C1 B5 9.0(8) 7_565 7_565 ?
C2 C1 B3 103.3(4) . . ?
C2 C1 B3 69.3(5) 7_565 . ?
B5 C1 B3 112.0(6) . . ?
B5 C1 B3 71.8(6) 7_565 . ?
C2 C1 B3 69.3(5) . 7_565 ?
C2 C1 B3 103.4(4) 7_565 7_565 ?
B3 C1 B3 69.7(2) . 7_565 ?
C2 C1 H1A 124.7(19) . . ?
C2 C1 H1A 124.7(19) 7_565 . ?
B5 C1 H1A 116.4(18) . . ?
B5 C1 H1A 116.4(18) 7_565 . ?
B3 C1 H1A 131.2(16) . . ?
B3 C1 H1A 131.2(15) 7_565 . ?
C3 C2 C1 109.1(8) . . ?
C3 C2 C2 124.0(4) . 7_565 ?
C1 C2 C2 59.2(3) . 7_565 ?
C3 C2 B9 119.0(8) . . ?
C1 C2 B9 117.9(3) . . ?
C2 C2 B9 61.9(2) 7_565 . ?
C3 C2 B6 123.7(4) . . ?
C1 C2 B6 115.9(8) . . ?
C2 C2 B6 107.69(19) 7_565 . ?
B9 C2 B6 66.0(5) . . ?
C3 C2 B3 126.7(6) . 7_565 ?
C1 C2 B3 57.2(4) . 7_565 ?
C2 C2 B3 94.21(17) 7_565 7_565 ?
B9 C2 B3 111.1(6) . 7_565 ?
B6 C2 B3 62.7(4) . 7_565 ?
C2 C3 H3A 109.5 . . ?
C2 C3 H3B 109.5 . . ?
H3A C3 H3B 109.5 . . ?
C2 C3 H3C 109.5 . . ?
H3A C3 H3C 109.5 . . ?
H3B C3 H3C 109.5 . . ?
C1 B5 B3 55.5(5) . 7_565 ?
C1 B5 B6 107.6(9) . . ?
B3 B5 B6 58.8(5) 7_565 . ?
C1 B5 B5 53.0(4) . 7_565 ?
B3 B5 B5 89.54(17) 7_565 7_565 ?
B6 B5 B5 101.61(18) . 7_565 ?
C1 B5 B9 106.4(4) . . ?
B3 B5 B9 100.0(7) 7_565 . ?
B6 B5 B9 59.1(5) . . ?
B5 B5 B9 60.2(3) 7_565 . ?
C1 B5 H5 114(5) . . ?
B3 B5 H5 131(5) 7_565 . ?
B6 B5 H5 131(5) . . ?
B5 B5 H5 123(5) 7_565 . ?
B9 B5 H5 126(5) . . ?
C1 B3 C2 53.5(3) . 7_565 ?
C1 B3 B7 108.03(19) . . ?
C2 B3 B7 96.4(4) 7_565 . ?
C1 B3 B6 106.78(18) . 7_565 ?
C2 B3 B6 56.6(4) 7_565 7_565 ?
B7 B3 B6 61.08(12) . 7_565 ?
C1 B3 B3 55.17(12) . 7_565 ?
C2 B3 B3 85.79(17) 7_565 7_565 ?
B7 B3 B3 59.69(11) . 7_565 ?
B6 B3 B3 102.32(12) 7_565 7_565 ?
C1 B3 B5 52.7(4) . 7_565 ?
C2 B3 B5 7.3(7) 7_565 7_565 ?
B7 B3 B5 103.7(4) . 7_565 ?
B6 B3 B5 60.8(5) 7_565 7_565 ?
B3 B3 B5 90.46(17) 7_565 7_565 ?
C1 B3 H3 121.2(14) . . ?
C2 B3 H3 135.2(15) 7_565 . ?
B7 B3 H3 122.8(14) . . ?
B6 B3 H3 121.9(15) 7_565 . ?
B3 B3 H3 130.7(15) 7_565 . ?
B5 B3 H3 128.2(15) 7_565 . ?
B10 B7 B3 112.16(17) . . ?
B10 B7 B3 112.16(17) . 7_565 ?
B3 B7 B3 60.6(2) . 7_565 ?
B10 B7 Cl1 121.01(18) . . ?
B3 B7 Cl1 118.12(14) . . ?
B3 B7 Cl1 118.12(14) 7_565 . ?
B10 B7 B6 57.23(12) . 7_565 ?
B3 B7 B6 59.56(13) . 7_565 ?
B3 B7 B6 101.90(17) 7_565 7_565 ?
Cl1 B7 B6 132.06(10) . 7_565 ?
B10 B7 B6 57.23(12) . . ?
B3 B7 B6 101.90(17) . . ?
B3 B7 B6 59.56(13) 7_565 . ?
Cl1 B7 B6 132.07(10) . . ?
B6 B7 B6 89.86(18) 7_565 . ?
C2 B9 C2 56.1(4) . 7_565 ?
C2 B9 B10 109.3(5) . . ?
C2 B9 B10 109.3(5) 7_565 . ?
C2 B9 B6 58.1(4) . . ?
C2 B9 B6 98.0(4) 7_565 . ?
B10 B9 B6 57.46(12) . . ?
C2 B9 B6 98.0(4) . 7_565 ?
C2 B9 B6 58.1(4) 7_565 7_565 ?
B10 B9 B6 57.46(12) . 7_565 ?
B6 B9 B6 90.35(19) . 7_565 ?
B10 B9 B5 112.6(5) . . ?
B6 B9 B5 60.0(4) . . ?
B6 B9 B5 101.8(4) 7_565 . ?
C2 B9 B5 58.0(2) . 7_565 ?
C2 B9 B5 4.1(8) 7_565 7_565 ?
B10 B9 B5 112.6(5) . 7_565 ?
B6 B9 B5 101.8(4) . 7_565 ?
B6 B9 B5 60.0(4) 7_565 7_565 ?
C2 B9 H9 118.6(14) . . ?
C2 B9 H9 118.6(14) 7_565 . ?
B10 B9 H9 125.1(16) . . ?
B6 B9 H9 133.0(4) . . ?
B6 B9 H9 133.0(4) 7_565 . ?
B5 B9 H9 114.5(15) . . ?
B5 B9 H9 114.5(14) 7_565 . ?
B10 B6 C2 106.9(3) . . ?
B10 B6 B3 111.73(17) . 7_565 ?
C2 B6 B3 60.7(4) . 7_565 ?
B10 B6 B9 56.95(14) . . ?
C2 B6 B9 55.9(4) . . ?
B3 B6 B9 102.35(17) 7_565 . ?
B10 B6 B7 56.96(14) . . ?
C2 B6 B7 98.0(3) . . ?
B3 B6 B7 59.36(13) 7_565 . ?
B9 B6 B7 89.89(13) . . ?
B10 B6 B5 113.0(3) . . ?
B3 B6 B5 60.4(5) 7_565 . ?
B9 B6 B5 60.9(4) . . ?
B7 B6 B5 102.2(4) . . ?
B10 B6 H6 124.1(14) . . ?
C2 B6 H6 121.8(14) . . ?
B3 B6 H6 114.8(13) 7_565 . ?
B9 B6 H6 134.3(13) . . ?
B7 B6 H6 131.3(13) . . ?
B5 B6 H6 115.9(14) . . ?
B9 B10 B7 100.4(2) . . ?
B9 B10 B6 65.59(13) . . ?
B7 B10 B6 65.81(13) . . ?
B9 B10 B6 65.59(13) . 7_565 ?
B7 B10 B6 65.81(13) . 7_565 ?
B6 B10 B6 100.0(2) . 7_565 ?
B9 B10 H10 131.1(19) . . ?
B7 B10 H10 128.6(19) . . ?
B6 B10 H10 129.98(11) . . ?
B6 B10 H10 129.98(11) 7_565 . ?

loop_
_geom_bond_atom_site_label_1
_geom_bond_atom_site_label_2
_geom_bond_distance
_geom_bond_site_symmetry_2
_geom_bond_publ_flag
Cl1 B7 1.805(3) . ?
C1 C2 1.519(10) . ?
C1 C2 1.519(10) 7_565 ?
C1 B5 1.531(13) . ?
C1 B5 1.531(13) 7_565 ?
C1 B3 1.588(4) . ?
C1 B3 1.588(4) 7_565 ?
C1 H1A 0.95(4) . ?
C2 C3 1.515(9) . ?
C2 C2 1.554(8) 7_565 ?
C2 B9 1.651(11) . ?
C2 B6 1.692(12) . ?
C2 B3 1.768(13) 7_565 ?
C3 H3A 0.9800 . ?
C3 H3B 0.9800 . ?
C3 H3C 0.9800 . ?
B5 B3 1.830(16) 7_565 ?
B5 B6 1.836(15) . ?
B5 B5 1.842(9) 7_565 ?
B5 B9 1.853(13) . ?
B5 H5 1.04(8) . ?
B3 B7 1.797(3) . ?
B3 B6 1.800(3) 7_565 ?
B3 B3 1.813(6) 7_565 ?
B3 H3 1.07(3) . ?
B7 B10 1.680(4) . ?
B7 B6 1.828(3) 7_565 ?
B7 B6 1.828(3) . ?
B9 B10 1.675(4) . ?
B9 B6 1.820(3) . ?
B9 B6 1.820(3) 7_565 ?
B9 H9 1.05(3) . ?
B6 B10 1.685(3) . ?
B6 H6 1.08(3) . ?
B10 H10 1.09(3) . ?
